data_4504815
loop_
_publ_author_name
'Aaker\"oy, Christer B.'
'Salmon, Debra J.'
'Smith, Michelle M.'
'Desper, John'

_publ_section_title
;
 Cyanophenyloximes:&#x2009; Reliable and Versatile Tools for Hydrogen-Bond
 Directed Supramolecular Synthesis of Cocrystals
;
_journal_issue 4
_journal_name_full 'Crystal Growth &amp; Design'
_journal_page_first 1033
_journal_paper_doi 10.1021/cg0600492
_journal_volume 6
_journal_year 2006
_chemical_formula_moiety
;
(C8 H5 Br N2 O)2 (C24 H22 N4)
;
_chemical_formula_sum 'C40 H32 Br2 N8 O2'
_chemical_formula_weight 816.56
_chemical_name_systematic
;
(4-bromo-PhC(CN)(=NOH))2, 1,4-di[(2-methyl-1-benzimidazolyl)methyl]benzene
;
_space_group_IT_number 14
_symmetry_cell_setting monoclinic
_symmetry_space_group_name_Hall '-P 2ybc'
_symmetry_space_group_name_H-M 'P 1 21/c 1'
_atom_sites_solution_hydrogens geom
_atom_sites_solution_primary direct
_atom_sites_solution_secondary difmap
_audit_creation_method SHELXL-97
_cell_angle_alpha 90.00
_cell_angle_beta 107.063(2)
_cell_angle_gamma 90.00
_cell_formula_units_Z 2
_cell_length_a 7.4360(9)
_cell_length_b 19.613(2)
_cell_length_c 12.5107(15)
_cell_measurement_reflns_used 5797
_cell_measurement_temperature 100(2)
_cell_measurement_theta_max 30.00
_cell_measurement_theta_min 2.85
_cell_volume 1744.3(3)
_computing_cell_refinement 'Bruker XSCANS'
_computing_data_collection 'Bruker XSCANS'
_computing_data_reduction 'Bruker SHELXTL'
_computing_molecular_graphics 'Bruker SHELXTL'
_computing_publication_material 'Bruker SHELXTL'
_computing_structure_refinement 'SHELXL-97 (Sheldrick, 1997)'
_computing_structure_solution 'SHELXS-97 (Sheldrick, 1990)'
_diffrn_ambient_temperature 100(2)
_diffrn_measured_fraction_theta_full 0.998
_diffrn_measured_fraction_theta_max 0.998
_diffrn_measurement_device_type 'Bruker P4'
_diffrn_measurement_method '\w scans'
_diffrn_radiation_monochromator graphite
_diffrn_radiation_source 'fine-focus sealed tube'
_diffrn_radiation_type MoK\a
_diffrn_radiation_wavelength 0.71073
_diffrn_reflns_av_R_equivalents 0.0261
_diffrn_reflns_av_sigmaI/netI 0.0219
_diffrn_reflns_limit_h_max 10
_diffrn_reflns_limit_h_min -10
_diffrn_reflns_limit_k_max 25
_diffrn_reflns_limit_k_min -27
_diffrn_reflns_limit_l_max 17
_diffrn_reflns_limit_l_min -17
_diffrn_reflns_number 19921
_diffrn_reflns_theta_full 30.00
_diffrn_reflns_theta_max 30.00
_diffrn_reflns_theta_min 2.69
_exptl_absorpt_coefficient_mu 2.374
_exptl_absorpt_correction_T_max 1.000
_exptl_absorpt_correction_T_min 0.822
_exptl_absorpt_correction_type multi-scan
_exptl_absorpt_process_details SADABS
_exptl_crystal_colour colorless
_exptl_crystal_density_diffrn 1.555
_exptl_crystal_density_method 'not measured'
_exptl_crystal_description prism
_exptl_crystal_F_000 828
_exptl_crystal_size_max 0.38
_exptl_crystal_size_mid 0.31
_exptl_crystal_size_min 0.22
_refine_diff_density_max 0.762
_refine_diff_density_min -0.283
_refine_diff_density_rms 0.073
_refine_ls_extinction_method none
_refine_ls_goodness_of_fit_ref 1.036
_refine_ls_hydrogen_treatment mixed
_refine_ls_matrix_type full
_refine_ls_number_parameters 238
_refine_ls_number_reflns 5084
_refine_ls_number_restraints 0
_refine_ls_restrained_S_all 1.036
_refine_ls_R_factor_all 0.0279
_refine_ls_R_factor_gt 0.0253
_refine_ls_shift/su_max 0.003
_refine_ls_shift/su_mean 0.000
_refine_ls_structure_factor_coef Fsqd
_refine_ls_weighting_details 'calc w=1/[\s^2^(Fo^2^)+(0.0400P)^2^+0.7000P] where P=(Fo^2^+2Fc^2^)/3'
_refine_ls_weighting_scheme calc
_refine_ls_wR_factor_gt 0.0671
_refine_ls_wR_factor_ref 0.0683
_reflns_number_gt 4704
_reflns_number_total 5084
_reflns_threshold_expression >2sigma(I)
_cod_data_source_file cg0600492si20060201_122733.cif
_cod_data_source_block 1c
_cod_depositor_comments
;
The following automatic conversions were performed:

'_symmetry_cell_setting' value 'Monoclinic' changed to 'monoclinic'
according to /home/saulius/struct/CIF-dictionaries/cif_core.dic
dictionary named 'cif_core.dic' version 2.4.1 from 2010-06-29.

Automatic conversion script
Id: cif_fix_values 1715 2011-07-08 13:25:40Z adriana 
;
_cod_original_cell_volume 1744.3(4)
_cod_original_sg_symbol_H-M P2(1)/c
_cod_database_code 4504815

loop_
_symmetry_equiv_pos_as_xyz
'x, y, z'
'-x, y+1/2, -z+1/2'
'-x, -y, -z'
'x, -y-1/2, z-1/2'

loop_
_atom_site_label
_atom_site_type_symbol
_atom_site_fract_x
_atom_site_fract_y
_atom_site_fract_z
_atom_site_U_iso_or_equiv
_atom_site_adp_type
_atom_site_occupancy
_atom_site_symmetry_multiplicity
_atom_site_calc_flag
_atom_site_refinement_flags
Br1 Br -0.025676(17) 0.522791(6) 0.151213(10) 0.01602(5) Uani 1 1 d .
N11 N 0.66052(14) 0.09061(5) 0.78213(8) 0.01261(18) Uani 1 1 d .
C12 C 0.54047(17) 0.07572(6) 0.67877(10) 0.0138(2) Uani 1 1 d .
N13 N 0.49012(15) 0.13075(6) 0.61590(9) 0.0155(2) Uani 1 1 d .
C14 C 0.57955(18) 0.18504(6) 0.68139(10) 0.0150(2) Uani 1 1 d .
C15 C 0.57616(19) 0.25454(7) 0.65627(11) 0.0191(2) Uani 1 1 d .
H15 H 0.5048 0.2715 0.5854 0.023 Uiso 1 1 calc R
C16 C 0.6811(2) 0.29772(7) 0.73886(11) 0.0211(3) Uani 1 1 d .
H16 H 0.6814 0.3453 0.7243 0.025 Uiso 1 1 calc R
C17 C 0.7868(2) 0.27267(7) 0.84356(11) 0.0204(3) Uani 1 1 d .
H17 H 0.8572 0.3038 0.8981 0.025 Uiso 1 1 calc R
C18 C 0.79169(19) 0.20389(7) 0.86989(10) 0.0171(2) Uani 1 1 d .
H18 H 0.8629 0.1871 0.9409 0.021 Uiso 1 1 calc R
C19 C 0.68641(17) 0.16078(6) 0.78645(10) 0.0136(2) Uani 1 1 d .
C20 C 0.47218(17) 0.00566(7) 0.64405(10) 0.0166(2) Uani 1 1 d .
H20A H 0.3944 -0.0103 0.6902 0.025 Uiso 1 1 calc R
H20B H 0.5800 -0.0249 0.6538 0.025 Uiso 1 1 calc R
H20C H 0.3970 0.0060 0.5653 0.025 Uiso 1 1 calc R
C21 C 0.62207(17) 0.01989(6) 0.93860(10) 0.0122(2) Uani 1 1 d .
C22 C 0.54009(17) -0.04477(6) 0.92419(10) 0.0136(2) Uani 1 1 d .
H22 H 0.5677 -0.0757 0.8727 0.016 Uiso 1 1 calc R
C26 C 0.58191(17) 0.06442(6) 1.01549(9) 0.0133(2) Uani 1 1 d .
H26 H 0.6380 0.1084 1.0268 0.016 Uiso 1 1 calc R
C27 C 0.75052(17) 0.04187(6) 0.87071(10) 0.0134(2) Uani 1 1 d .
H27A H 0.8651 0.0629 0.9213 0.016 Uiso 1 1 calc R
H27B H 0.7897 0.0011 0.8365 0.016 Uiso 1 1 calc R
C31 C 0.15055(17) 0.29766(6) 0.24852(10) 0.0143(2) Uani 1 1 d .
C32 C 0.21462(18) 0.35021(6) 0.32570(10) 0.0173(2) Uani 1 1 d .
H32 H 0.2929 0.3400 0.3988 0.021 Uiso 1 1 calc R
C33 C 0.16464(18) 0.41722(6) 0.29620(10) 0.0167(2) Uani 1 1 d .
H33 H 0.2088 0.4530 0.3485 0.020 Uiso 1 1 calc R
C34 C 0.04903(18) 0.43150(6) 0.18903(10) 0.0142(2) Uani 1 1 d .
C35 C -0.0160(2) 0.38025(7) 0.11126(11) 0.0193(2) Uani 1 1 d .
H35 H -0.0948 0.3906 0.0384 0.023 Uiso 1 1 calc R
C36 C 0.0361(2) 0.31318(7) 0.14167(10) 0.0197(3) Uani 1 1 d .
H36 H -0.0070 0.2776 0.0888 0.024 Uiso 1 1 calc R
C37 C 0.19824(18) 0.22623(6) 0.28147(10) 0.0154(2) Uani 1 1 d .
N37 N 0.28278(16) 0.21093(5) 0.38455(9) 0.0175(2) Uani 1 1 d .
O37 O 0.31160(15) 0.14246(5) 0.40126(8) 0.0211(2) Uani 1 1 d .
H37 H 0.373(3) 0.1409(10) 0.4814(16) 0.025 Uiso 1 1 d .
C38 C 0.14213(19) 0.17378(6) 0.19623(10) 0.0175(2) Uani 1 1 d .
N38 N 0.09420(19) 0.13391(6) 0.12673(10) 0.0233(2) Uani 1 1 d .

loop_
_atom_site_aniso_label
_atom_site_aniso_U_11
_atom_site_aniso_U_22
_atom_site_aniso_U_33
_atom_site_aniso_U_23
_atom_site_aniso_U_13
_atom_site_aniso_U_12
Br1 0.01830(7) 0.01108(7) 0.01919(7) 0.00164(4) 0.00628(5) 0.00266(4)
N11 0.0144(5) 0.0114(4) 0.0117(4) 0.0020(3) 0.0034(4) 0.0001(4)
C12 0.0134(5) 0.0153(6) 0.0126(5) 0.0006(4) 0.0037(4) 0.0000(4)
N13 0.0165(5) 0.0155(5) 0.0133(4) 0.0016(4) 0.0023(4) -0.0009(4)
C14 0.0161(5) 0.0145(6) 0.0136(5) 0.0020(4) 0.0033(4) 0.0002(4)
C15 0.0226(6) 0.0155(6) 0.0170(5) 0.0045(4) 0.0021(5) 0.0017(5)
C16 0.0270(7) 0.0123(6) 0.0218(6) 0.0029(5) 0.0039(5) 0.0012(5)
C17 0.0268(7) 0.0152(6) 0.0169(6) -0.0019(4) 0.0027(5) -0.0011(5)
C18 0.0209(6) 0.0154(6) 0.0130(5) 0.0004(4) 0.0019(4) -0.0004(5)
C19 0.0159(5) 0.0119(5) 0.0134(5) 0.0020(4) 0.0048(4) 0.0005(4)
C20 0.0173(6) 0.0154(6) 0.0165(5) -0.0009(4) 0.0039(5) -0.0021(4)
C21 0.0135(5) 0.0120(5) 0.0102(5) 0.0028(4) 0.0021(4) 0.0016(4)
C22 0.0167(5) 0.0120(5) 0.0123(5) 0.0001(4) 0.0046(4) 0.0014(4)
C26 0.0167(5) 0.0101(5) 0.0128(5) 0.0011(4) 0.0036(4) -0.0002(4)
C27 0.0144(5) 0.0128(5) 0.0134(5) 0.0034(4) 0.0045(4) 0.0019(4)
C31 0.0157(5) 0.0122(5) 0.0139(5) 0.0009(4) 0.0029(4) 0.0006(4)
C32 0.0176(6) 0.0148(6) 0.0157(5) 0.0006(4) -0.0011(4) -0.0011(4)
C33 0.0172(6) 0.0133(6) 0.0171(5) -0.0016(4) 0.0013(4) -0.0013(4)
C34 0.0164(5) 0.0108(5) 0.0166(5) 0.0010(4) 0.0067(4) 0.0011(4)
C35 0.0266(7) 0.0152(6) 0.0129(5) 0.0012(4) 0.0008(5) 0.0040(5)
C36 0.0289(7) 0.0135(6) 0.0135(5) -0.0010(4) 0.0013(5) 0.0027(5)
C37 0.0172(6) 0.0123(5) 0.0155(5) 0.0001(4) 0.0030(4) 0.0007(4)
N37 0.0210(5) 0.0117(5) 0.0173(5) 0.0015(4) 0.0017(4) 0.0006(4)
O37 0.0304(5) 0.0103(4) 0.0168(4) 0.0016(3) -0.0021(4) 0.0013(4)
C38 0.0215(6) 0.0127(5) 0.0164(5) 0.0032(4) 0.0026(5) 0.0034(4)
N38 0.0303(6) 0.0161(5) 0.0197(5) 0.0006(4) 0.0017(5) 0.0034(5)

loop_
_atom_type_symbol
_atom_type_description
_atom_type_scat_dispersion_real
_atom_type_scat_dispersion_imag
_atom_type_scat_source
C C 0.0033 0.0016 'International Tables Vol C Tables 4.2.6.8 and 6.1.1.4'
H H 0.0000 0.0000 'International Tables Vol C Tables 4.2.6.8 and 6.1.1.4'
N N 0.0061 0.0033 'International Tables Vol C Tables 4.2.6.8 and 6.1.1.4'
O O 0.0106 0.0060 'International Tables Vol C Tables 4.2.6.8 and 6.1.1.4'
Br Br -0.2901 2.4595 'International Tables Vol C Tables 4.2.6.8 and 6.1.1.4'

loop_
_geom_angle_atom_site_label_1
_geom_angle_atom_site_label_2
_geom_angle_atom_site_label_3
_geom_angle
_geom_angle_site_symmetry_1
C12 N11 C19 107.01(10) .
C12 N11 C27 126.89(10) .
C19 N11 C27 126.07(10) .
N13 C12 N11 112.30(11) .
N13 C12 C20 124.61(11) .
N11 C12 C20 123.06(11) .
C12 N13 C14 105.77(10) .
N13 C14 C15 129.91(11) .
N13 C14 C19 109.51(10) .
C15 C14 C19 120.59(12) .
C16 C15 C14 117.35(12) .
C16 C15 H15 121.3 .
C14 C15 H15 121.3 .
C15 C16 C17 121.36(12) .
C15 C16 H16 119.3 .
C17 C16 H16 119.3 .
C18 C17 C16 122.04(12) .
C18 C17 H17 119.0 .
C16 C17 H17 119.0 .
C17 C18 C19 116.30(11) .
C17 C18 H18 121.9 .
C19 C18 H18 121.9 .
N11 C19 C18 132.24(11) .
N11 C19 C14 105.40(10) .
C18 C19 C14 122.36(11) .
C12 C20 H20A 109.5 .
C12 C20 H20B 109.5 .
H20A C20 H20B 109.5 .
C12 C20 H20C 109.5 .
H20A C20 H20C 109.5 .
H20B C20 H20C 109.5 .
C26 C21 C22 118.96(11) .
C26 C21 C27 120.42(11) .
C22 C21 C27 120.62(10) .
C26 C22 C21 120.68(11) 3_657
C26 C22 H22 119.7 3_657
C21 C22 H22 119.7 .
C22 C26 C21 120.35(11) 3_657
C22 C26 H26 119.8 3_657
C21 C26 H26 119.8 .
N11 C27 C21 112.69(10) .
N11 C27 H27A 109.1 .
C21 C27 H27A 109.1 .
N11 C27 H27B 109.1 .
C21 C27 H27B 109.1 .
H27A C27 H27B 107.8 .
C36 C31 C32 119.40(11) .
C36 C31 C37 120.38(11) .
C32 C31 C37 120.18(11) .
C33 C32 C31 120.34(11) .
C33 C32 H32 119.8 .
C31 C32 H32 119.8 .
C32 C33 C34 119.26(11) .
C32 C33 H33 120.4 .
C34 C33 H33 120.4 .
C35 C34 C33 121.37(12) .
C35 C34 Br1 119.67(9) .
C33 C34 Br1 118.94(9) .
C34 C35 C36 118.84(12) .
C34 C35 H35 120.6 .
C36 C35 H35 120.6 .
C31 C36 C35 120.79(12) .
C31 C36 H36 119.6 .
C35 C36 H36 119.6 .
N37 C37 C38 121.25(11) .
N37 C37 C31 120.40(11) .
C38 C37 C31 118.32(11) .
C37 N37 O37 112.90(10) .
N37 O37 H37 101.2(11) .
N38 C38 C37 177.78(14) .

loop_
_geom_bond_atom_site_label_1
_geom_bond_atom_site_label_2
_geom_bond_distance
_geom_bond_site_symmetry_2
Br1 C34 1.8932(12) .
N11 C12 1.3700(15) .
N11 C19 1.3886(15) .
N11 C27 1.4679(15) .
C12 N13 1.3233(16) .
C12 C20 1.4850(18) .
N13 C14 1.3884(16) .
C14 C15 1.3975(18) .
C14 C19 1.4044(16) .
C15 C16 1.3858(19) .
C15 H15 0.9500 .
C16 C17 1.4040(18) .
C16 H16 0.9500 .
C17 C18 1.3866(18) .
C17 H17 0.9500 .
C18 C19 1.3921(17) .
C18 H18 0.9500 .
C20 H20A 0.9800 .
C20 H20B 0.9800 .
C20 H20C 0.9800 .
C21 C26 1.3949(16) .
C21 C22 1.3957(17) .
C21 C27 1.5151(16) .
C22 C26 1.3938(16) 3_657
C22 H22 0.9500 .
C26 C22 1.3938(16) 3_657
C26 H26 0.9500 .
C27 H27A 0.9900 .
C27 H27B 0.9900 .
C31 C36 1.3915(16) .
C31 C32 1.3970(17) .
C31 C37 1.4739(17) .
C32 C33 1.3861(18) .
C32 H32 0.9500 .
C33 C34 1.3924(17) .
C33 H33 0.9500 .
C34 C35 1.3838(17) .
C35 C36 1.3923(18) .
C35 H35 0.9500 .
C36 H36 0.9500 .
C37 N37 1.2933(16) .
C37 C38 1.4521(17) .
N37 O37 1.3663(14) .
O37 H37 0.973(19) .
C38 N38 1.1457(18) .

loop_
_geom_hbond_atom_site_label_D
_geom_hbond_atom_site_label_H
_geom_hbond_atom_site_label_A
_geom_hbond_distance_DH
_geom_hbond_distance_HA
_geom_hbond_distance_DA
_geom_hbond_angle_DHA
O37 H37 N13 0.973(19) 1.663(19) 2.6332(14) 174.0(18)

loop_
_geom_torsion_atom_site_label_1
_geom_torsion_atom_site_label_2
_geom_torsion_atom_site_label_3
_geom_torsion_atom_site_label_4
_geom_torsion
_geom_torsion_site_symmetry_4
C19 N11 C12 N13 1.11(14) .
C27 N11 C12 N13 -177.02(11) .
C19 N11 C12 C20 -177.32(11) .
C27 N11 C12 C20 4.55(19) .
N11 C12 N13 C14 -0.74(14) .
C20 C12 N13 C14 177.66(11) .
C12 N13 C14 C15 179.64(14) .
C12 N13 C14 C19 0.09(14) .
N13 C14 C15 C16 -179.75(13) .
C19 C14 C15 C16 -0.2(2) .
C14 C15 C16 C17 0.1(2) .
C15 C16 C17 C18 -0.1(2) .
C16 C17 C18 C19 0.3(2) .
C12 N11 C19 C18 179.63(13) .
C27 N11 C19 C18 -2.2(2) .
C12 N11 C19 C14 -0.98(13) .
C27 N11 C19 C14 177.17(11) .
C17 C18 C19 N11 178.86(13) .
C17 C18 C19 C14 -0.44(19) .
N13 C14 C19 N11 0.56(14) .
C15 C14 C19 N11 -179.03(12) .
N13 C14 C19 C18 -179.97(12) .
C15 C14 C19 C18 0.4(2) .
C26 C21 C22 C26 0.8(2) 3_657
C27 C21 C22 C26 -178.35(11) 3_657
C22 C21 C26 C22 -0.79(19) 3_657
C27 C21 C26 C22 178.35(11) 3_657
C12 N11 C27 C21 -81.71(14) .
C19 N11 C27 C21 100.51(13) .
C26 C21 C27 N11 -73.59(14) .
C22 C21 C27 N11 105.54(13) .
C36 C31 C32 C33 0.0(2) .
C37 C31 C32 C33 -177.75(12) .
C31 C32 C33 C34 0.4(2) .
C32 C33 C34 C35 -0.4(2) .
C32 C33 C34 Br1 177.80(10) .
C33 C34 C35 C36 0.0(2) .
Br1 C34 C35 C36 -178.17(11) .
C32 C31 C36 C35 -0.4(2) .
C37 C31 C36 C35 177.36(13) .
C34 C35 C36 C31 0.4(2) .
C36 C31 C37 N37 -170.61(13) .
C32 C31 C37 N37 7.16(19) .
C36 C31 C37 C38 7.29(18) .
C32 C31 C37 C38 -174.95(12) .
C38 C37 N37 O37 0.38(18) .
C31 C37 N37 O37 178.21(11) .
N37 C37 C38 N38 165(4) .
C31 C37 C38 N38 -13(4) .
